data_1556324
loop_
_publ_author_name
'Leitgeb, Anita'
'Abbas, Mudassar'
'Fischer, Roland C.'
'Poater, Albert'
'Cavallo, Luigi'
'Slugovc, Christian'

_publ_section_title
;
 A latent ruthenium based olefin metathesis catalyst with a sterically
 demanding NHC ligand
;
_journal_issue 8
_journal_name_full 'Catalysis Science &amp; Technology'
_journal_page_first 1640
_journal_paper_doi 10.1039/c2cy20311a
_journal_volume 2
_journal_year 2012
_chemical_formula_moiety 'C39 H52 Cl2 N2 O3 Ru, C H2 Cl2'
_chemical_formula_sum 'C40 H54 Cl4 N2 O3 Ru'
_chemical_formula_weight 853.72
_space_group_IT_number 14
_space_group_name_Hall '-P 2ybc'
_space_group_name_H-M_alt 'P 1 21/c 1'
_symmetry_cell_setting monoclinic
_symmetry_Int_Tables_number 14
_symmetry_space_group_name_Hall '-P 2ybc'
_symmetry_space_group_name_H-M 'P 1 21/c 1'
_atom_sites_solution_hydrogens geom
_atom_sites_solution_primary direct
_atom_sites_solution_secondary difmap
_audit_creation_method SHELXL-97
_audit_update_record
;
2012-01-18 # Formatted by publCIF
;
_cell_angle_alpha 90.00
_cell_angle_beta 91.812(2)
_cell_angle_gamma 90.00
_cell_formula_units_Z 8
_cell_length_a 20.5265(9)
_cell_length_b 13.4139(9)
_cell_length_c 29.7267(15)
_cell_measurement_reflns_used 9894
_cell_measurement_temperature 116(2)
_cell_measurement_theta_max 28.90
_cell_measurement_theta_min 2.26
_cell_volume 8180.9(8)
_computing_cell_refinement 'Bruker SAINT'
_computing_data_collection 'Bruker APEX2'
_computing_data_reduction 'Bruker SAINT'
_computing_molecular_graphics 'Bruker SHELXTL'
_computing_publication_material 'Bruker SHELXTL'
_computing_structure_refinement 'SHELXL-97 (Sheldrick, 2008)'
_computing_structure_solution 'SHELXS-97 (Sheldrick, 2008)'
_diffrn_ambient_temperature 100(2)
_diffrn_measured_fraction_theta_full 0.999
_diffrn_measured_fraction_theta_max 0.999
_diffrn_measurement_device_type 'Bruker APEX-II CCD'
_diffrn_measurement_method '\f and \w scans'
_diffrn_radiation_monochromator graphite
_diffrn_radiation_probe x-ray
_diffrn_radiation_type MoK\a
_diffrn_radiation_wavelength 0.71073
_diffrn_reflns_av_R_equivalents 0.0442
_diffrn_reflns_av_sigmaI/netI 0.0278
_diffrn_reflns_limit_h_max 22
_diffrn_reflns_limit_h_min -27
_diffrn_reflns_limit_k_max 17
_diffrn_reflns_limit_k_min -17
_diffrn_reflns_limit_l_max 39
_diffrn_reflns_limit_l_min -39
_diffrn_reflns_number 172715
_diffrn_reflns_theta_full 28.00
_diffrn_reflns_theta_max 28.00
_diffrn_reflns_theta_min 1.37
_diffrn_source 'fine-focus sealed tube'
_exptl_absorpt_coefficient_mu 0.683
_exptl_absorpt_correction_T_max 0.851
_exptl_absorpt_correction_T_min 0.818
_exptl_absorpt_correction_type empirical
_exptl_absorpt_process_details 'SADABS (multi-scan)'
_exptl_crystal_colour green
_exptl_crystal_density_diffrn 1.386
_exptl_crystal_density_method 'not measured'
_exptl_crystal_description Block
_exptl_crystal_F_000 3552
_exptl_crystal_size_max 0.294
_exptl_crystal_size_mid 0.287
_exptl_crystal_size_min 0.236
_refine_diff_density_max 0.719
_refine_diff_density_min -0.600
_refine_diff_density_rms 0.066
_refine_ls_extinction_method none
_refine_ls_goodness_of_fit_ref 1.029
_refine_ls_hydrogen_treatment constr
_refine_ls_matrix_type full
_refine_ls_number_parameters 923
_refine_ls_number_reflns 19725
_refine_ls_number_restraints 0
_refine_ls_restrained_S_all 1.029
_refine_ls_R_factor_all 0.0468
_refine_ls_R_factor_gt 0.0284
_refine_ls_shift/su_max 0.001
_refine_ls_shift/su_mean 0.000
_refine_ls_structure_factor_coef Fsqd
_refine_ls_weighting_details 'calc w=1/[\s^2^(Fo^2^)+(0.0217P)^2^+8.9872P] where P=(Fo^2^+2Fc^2^)/3'
_refine_ls_weighting_scheme calc
_refine_ls_wR_factor_gt 0.0608
_refine_ls_wR_factor_ref 0.0706
_reflns_number_gt 15084
_reflns_number_total 19725
_reflns_threshold_expression >2sigma(I)
_cod_data_source_file c2cy20311a.txt
_cod_data_source_block rf346_0m
_cod_original_sg_symbol_H-M 'P 21/c'
_cod_database_code 1556324

loop_
_symmetry_equiv_pos_as_xyz
'x, y, z'
'-x, y+1/2, -z+1/2'
'-x, -y, -z'
'x, -y-1/2, z-1/2'

loop_
_atom_site_label
_atom_site_type_symbol
_atom_site_fract_x
_atom_site_fract_y
_atom_site_fract_z
_atom_site_U_iso_or_equiv
_atom_site_adp_type
_atom_site_occupancy
_atom_site_symmetry_multiplicity
_atom_site_calc_flag
_atom_site_refinement_flags
Ru1 Ru 0.282699(7) 0.847222(11) 0.120934(5) 0.01117(4) Uani 1 1 d .
Ru2 Ru 0.211572(7) 0.347414(11) 0.361438(5) 0.01167(4) Uani 1 1 d .
Cl1 Cl 0.37366(2) 0.75242(4) 0.102285(16) 0.01838(10) Uani 1 1 d .
Cl3 Cl 0.28865(2) 0.47589(3) 0.368389(16) 0.01815(10) Uani 1 1 d .
Cl4 Cl 0.12226(2) 0.24815(4) 0.379292(16) 0.01953(10) Uani 1 1 d .
Cl2 Cl 0.20254(2) 0.97173(3) 0.115607(16) 0.01806(9) Uani 1 1 d .
N2 N 0.21309(7) 0.64627(11) 0.12868(5) 0.0134(3) Uani 1 1 d .
N1 N 0.20734(7) 0.71202(11) 0.06152(5) 0.0131(3) Uani 1 1 d .
N4 N 0.29356(7) 0.22322(12) 0.42235(5) 0.0139(3) Uani 1 1 d .
N3 N 0.28693(7) 0.15062(11) 0.35696(5) 0.0138(3) Uani 1 1 d .
C1 C 0.22630(8) 0.73015(13) 0.10503(6) 0.0115(3) Uani 1 1 d .
C3 C 0.17820(10) 0.57053(14) 0.10088(6) 0.0188(4) Uani 1 1 d .
H3A H 0.1308 0.5712 0.1061 0.023 Uiso 1 1 calc R
H3B H 0.1956 0.5028 0.1067 0.023 Uiso 1 1 calc R
C2 C 0.19277(10) 0.60552(14) 0.05369(6) 0.0173(4) Uani 1 1 d .
H2A H 0.2307 0.5699 0.0416 0.021 Uiso 1 1 calc R
H2B H 0.1546 0.5967 0.0329 0.021 Uiso 1 1 calc R
C5 C 0.14337(9) 0.84132(14) 0.02207(6) 0.0165(4) Uani 1 1 d .
C8 C 0.23771(10) 0.85454(16) -0.04366(7) 0.0218(4) Uani 1 1 d .
H8 H 0.2692 0.8593 -0.0663 0.026 Uiso 1 1 calc R
C9 C 0.24812(9) 0.78791(14) -0.00792(6) 0.0163(4) Uani 1 1 d .
C7 C 0.18295(11) 0.91311(16) -0.04676(7) 0.0242(4) Uani 1 1 d .
H7 H 0.1772 0.9584 -0.0711 0.029 Uiso 1 1 calc R
C4 C 0.20078(9) 0.78349(14) 0.02530(6) 0.0138(4) Uani 1 1 d .
C6 C 0.13592(10) 0.90629(16) -0.01434(7) 0.0221(4) Uani 1 1 d .
H6 H 0.0980 0.9466 -0.0170 0.027 Uiso 1 1 calc R
C10 C 0.08945(10) 0.83230(15) 0.05588(7) 0.0210(4) Uani 1 1 d .
H10 H 0.1107 0.8234 0.0864 0.025 Uiso 1 1 calc R
C12 C 0.04708(11) 0.74019(18) 0.04621(9) 0.0329(5) Uani 1 1 d .
H12A H 0.0303 0.7424 0.0150 0.049 Uiso 1 1 calc R
H12B H 0.0105 0.7394 0.0666 0.049 Uiso 1 1 calc R
H12C H 0.0733 0.6798 0.0508 0.049 Uiso 1 1 calc R
C11 C 0.04559(11) 0.92320(18) 0.05793(8) 0.0314(5) Uani 1 1 d .
H11A H 0.0724 0.9832 0.0621 0.047 Uiso 1 1 calc R
H11B H 0.0164 0.9164 0.0832 0.047 Uiso 1 1 calc R
H11C H 0.0197 0.9287 0.0298 0.047 Uiso 1 1 calc R
C13 C 0.30774(9) 0.72087(15) -0.00753(6) 0.0177(4) Uani 1 1 d .
H13 H 0.3118 0.6878 0.0226 0.021 Uiso 1 1 calc R
C14 C 0.37052(10) 0.77922(16) -0.01513(7) 0.0229(4) Uani 1 1 d .
H14A H 0.3676 0.8120 -0.0446 0.034 Uiso 1 1 calc R
H14B H 0.4077 0.7334 -0.0142 0.034 Uiso 1 1 calc R
H14C H 0.3765 0.8296 0.0085 0.034 Uiso 1 1 calc R
C15 C 0.29930(11) 0.63938(16) -0.04365(7) 0.0251(5) Uani 1 1 d .
H15A H 0.2605 0.5996 -0.0376 0.038 Uiso 1 1 calc R
H15B H 0.3378 0.5962 -0.0430 0.038 Uiso 1 1 calc R
H15C H 0.2942 0.6705 -0.0734 0.038 Uiso 1 1 calc R
C17 C 0.16116(9) 0.67333(14) 0.20076(6) 0.0154(4) Uani 1 1 d .
C22 C 0.10426(9) 0.72878(15) 0.17816(7) 0.0184(4) Uani 1 1 d .
H22 H 0.1129 0.7335 0.1453 0.022 Uiso 1 1 calc R
C21 C 0.26523(9) 0.58303(14) 0.19782(6) 0.0153(4) Uani 1 1 d .
C16 C 0.21350(9) 0.63503(13) 0.17673(6) 0.0132(4) Uani 1 1 d .
C24 C 0.04011(10) 0.67198(18) 0.18310(8) 0.0293(5) Uani 1 1 d .
H24A H 0.0440 0.6055 0.1698 0.044 Uiso 1 1 calc R
H24B H 0.0047 0.7085 0.1676 0.044 Uiso 1 1 calc R
H24C H 0.0306 0.6657 0.2151 0.044 Uiso 1 1 calc R
C19 C 0.21364(10) 0.60961(15) 0.26900(7) 0.0199(4) Uani 1 1 d .
H19 H 0.2139 0.6015 0.3008 0.024 Uiso 1 1 calc R
C20 C 0.26392(10) 0.57067(14) 0.24448(7) 0.0183(4) Uani 1 1 d .
H20 H 0.2981 0.5350 0.2596 0.022 Uiso 1 1 calc R
C25 C 0.32105(9) 0.54003(14) 0.17174(7) 0.0185(4) Uani 1 1 d .
H25 H 0.3183 0.5688 0.1407 0.022 Uiso 1 1 calc R
C26 C 0.38755(10) 0.56775(17) 0.19261(8) 0.0273(5) Uani 1 1 d .
H26A H 0.3907 0.6404 0.1955 0.041 Uiso 1 1 calc R
H26B H 0.4220 0.5436 0.1733 0.041 Uiso 1 1 calc R
H26C H 0.3926 0.5371 0.2224 0.041 Uiso 1 1 calc R
C23 C 0.09782(11) 0.83510(16) 0.19625(8) 0.0270(5) Uani 1 1 d .
H23A H 0.0888 0.8327 0.2284 0.040 Uiso 1 1 calc R
H23B H 0.0620 0.8692 0.1800 0.040 Uiso 1 1 calc R
H23C H 0.1386 0.8714 0.1919 0.040 Uiso 1 1 calc R
C27 C 0.31401(12) 0.42642(16) 0.16741(8) 0.0301(5) Uani 1 1 d .
H27A H 0.3158 0.3962 0.1974 0.045 Uiso 1 1 calc R
H27B H 0.3496 0.4001 0.1497 0.045 Uiso 1 1 calc R
H27C H 0.2721 0.4105 0.1523 0.045 Uiso 1 1 calc R
C18 C 0.16301(9) 0.66030(15) 0.24738(6) 0.0192(4) Uani 1 1 d .
H18 H 0.1288 0.6868 0.2646 0.023 Uiso 1 1 calc R
C28 C 0.28838(9) 0.83198(13) 0.18174(6) 0.0142(4) Uani 1 1 d .
H28 H 0.2524 0.8008 0.1954 0.017 Uiso 1 1 calc R
C35 C 0.38998(9) 0.98397(14) 0.15812(7) 0.0158(4) Uani 1 1 d .
C29 C 0.34262(9) 0.86273(13) 0.21201(6) 0.0145(4) Uani 1 1 d .
C34 C 0.39260(9) 0.93020(14) 0.20130(7) 0.0161(4) Uani 1 1 d .
C38 C 0.49597(12) 1.16958(19) 0.11312(9) 0.0407(6) Uani 1 1 d .
H38A H 0.4982 1.2167 0.1383 0.061 Uiso 1 1 calc R
H38B H 0.5001 1.2060 0.0848 0.061 Uiso 1 1 calc R
H38C H 0.5315 1.1212 0.1165 0.061 Uiso 1 1 calc R
C30 C 0.34294(10) 0.81994(14) 0.25515(7) 0.0179(4) Uani 1 1 d .
H30 H 0.3095 0.7745 0.2626 0.021 Uiso 1 1 calc R
C31 C 0.39147(10) 0.84311(15) 0.28692(7) 0.0218(4) Uani 1 1 d .
C33 C 0.44079(10) 0.95290(15) 0.23414(7) 0.0217(4) Uani 1 1 d .
H33 H 0.4741 0.9991 0.2273 0.026 Uiso 1 1 calc R
C32 C 0.44084(11) 0.90963(16) 0.27614(8) 0.0258(5) Uani 1 1 d .
H32 H 0.4744 0.9250 0.2977 0.031 Uiso 1 1 calc R
C39 C 0.34989(11) 0.72632(18) 0.33935(8) 0.0313(5) Uani 1 1 d .
H39A H 0.3050 0.7512 0.3370 0.047 Uiso 1 1 calc R
H39B H 0.3591 0.7018 0.3699 0.047 Uiso 1 1 calc R
H39C H 0.3553 0.6719 0.3178 0.047 Uiso 1 1 calc R
C40 C 0.27133(8) 0.23524(13) 0.37926(6) 0.0125(4) Uani 1 1 d .
C41 C 0.32662(10) 0.08120(15) 0.38471(6) 0.0202(4) Uani 1 1 d .
H41A H 0.3730 0.0833 0.3766 0.024 Uiso 1 1 calc R
H41B H 0.3103 0.0120 0.3818 0.024 Uiso 1 1 calc R
C42 C 0.31736(11) 0.12167(15) 0.43162(7) 0.0209(4) Uani 1 1 d .
H42A H 0.2849 0.0821 0.4479 0.025 Uiso 1 1 calc R
H42B H 0.3590 0.1226 0.4494 0.025 Uiso 1 1 calc R
C43 C 0.28675(9) 0.13665(14) 0.30898(6) 0.0149(4) Uani 1 1 d .
C50 C 0.39569(11) 0.34515(16) 0.28690(8) 0.0267(5) Uani 1 1 d .
H50A H 0.4074 0.3407 0.2553 0.040 Uiso 1 1 calc R
H50B H 0.4288 0.3839 0.3037 0.040 Uiso 1 1 calc R
H50C H 0.3532 0.3780 0.2890 0.040 Uiso 1 1 calc R
C49 C 0.39195(9) 0.24037(15) 0.30684(7) 0.0188(4) Uani 1 1 d .
H49 H 0.3819 0.2475 0.3394 0.023 Uiso 1 1 calc R
C44 C 0.33786(9) 0.17854(14) 0.28466(6) 0.0159(4) Uani 1 1 d .
C48 C 0.23728(9) 0.07923(14) 0.28824(7) 0.0177(4) Uani 1 1 d .
C47 C 0.23866(10) 0.06632(15) 0.24164(7) 0.0210(4) Uani 1 1 d .
H47 H 0.2057 0.0278 0.2268 0.025 Uiso 1 1 calc R
C53 C 0.11601(10) 0.05268(19) 0.29466(9) 0.0345(6) Uani 1 1 d .
H53A H 0.1098 0.1249 0.2922 0.052 Uiso 1 1 calc R
H53B H 0.0830 0.0247 0.3142 0.052 Uiso 1 1 calc R
H53C H 0.1116 0.0224 0.2647 0.052 Uiso 1 1 calc R
C46 C 0.28740(10) 0.10887(16) 0.21684(7) 0.0223(4) Uani 1 1 d .
H46 H 0.2871 0.1005 0.1851 0.027 Uiso 1 1 calc R
C51 C 0.45826(10) 0.18838(18) 0.30439(9) 0.0321(5) Uani 1 1 d .
H51A H 0.4555 0.1218 0.3177 0.048 Uiso 1 1 calc R
H51B H 0.4913 0.2276 0.3210 0.048 Uiso 1 1 calc R
H51C H 0.4703 0.1825 0.2729 0.048 Uiso 1 1 calc R
C45 C 0.33656(10) 0.16365(15) 0.23813(7) 0.0206(4) Uani 1 1 d .
H45 H 0.3701 0.1916 0.2208 0.025 Uiso 1 1 calc R
C52 C 0.18398(10) 0.03086(15) 0.31484(7) 0.0223(4) Uani 1 1 d .
H52 H 0.1863 0.0588 0.3460 0.027 Uiso 1 1 calc R
C61 C 0.41615(10) 0.32971(17) 0.43438(7) 0.0261(5) Uani 1 1 d .
H61 H 0.4031 0.2829 0.4095 0.031 Uiso 1 1 calc R
C56 C 0.35550(9) 0.35529(15) 0.46046(6) 0.0183(4) Uani 1 1 d .
C55 C 0.29781(9) 0.29968(14) 0.45652(6) 0.0148(4) Uani 1 1 d .
C64 C 0.19008(10) 0.23981(15) 0.48804(7) 0.0199(4) Uani 1 1 d .
H64 H 0.1861 0.2051 0.4583 0.024 Uiso 1 1 calc R
C59 C 0.25233(10) 0.39030(16) 0.51748(7) 0.0235(4) Uani 1 1 d .
H59 H 0.2178 0.4023 0.5373 0.028 Uiso 1 1 calc R
C60 C 0.24666(9) 0.31250(15) 0.48629(6) 0.0165(4) Uani 1 1 d .
C58 C 0.30694(11) 0.44978(16) 0.51998(7) 0.0253(5) Uani 1 1 d .
H58 H 0.3092 0.5036 0.5407 0.030 Uiso 1 1 calc R
C66 C 0.20437(11) 0.16047(17) 0.52449(7) 0.0280(5) Uani 1 1 d .
H66A H 0.2440 0.1239 0.5173 0.042 Uiso 1 1 calc R
H66B H 0.1676 0.1139 0.5256 0.042 Uiso 1 1 calc R
H66C H 0.2105 0.1931 0.5538 0.042 Uiso 1 1 calc R
C63 C 0.46575(12) 0.2757(2) 0.46607(9) 0.0395(6) Uani 1 1 d .
H63A H 0.5033 0.2543 0.4489 0.059 Uiso 1 1 calc R
H63B H 0.4450 0.2173 0.4793 0.059 Uiso 1 1 calc R
H63C H 0.4804 0.3212 0.4901 0.059 Uiso 1 1 calc R
C65 C 0.12494(10) 0.29111(18) 0.49661(8) 0.0292(5) Uani 1 1 d .
H65A H 0.1268 0.3225 0.5264 0.044 Uiso 1 1 calc R
H65B H 0.0898 0.2416 0.4954 0.044 Uiso 1 1 calc R
H65C H 0.1165 0.3421 0.4736 0.044 Uiso 1 1 calc R
C57 C 0.35866(10) 0.43144(16) 0.49237(7) 0.0227(4) Uani 1 1 d .
H57 H 0.3968 0.4713 0.4952 0.027 Uiso 1 1 calc R
Cl5 Cl 0.37572(3) 0.45736(5) 0.04779(2) 0.04490(16) Uani 1 1 d .
Cl7 Cl -0.01313(3) -0.04582(6) 0.42881(3) 0.05381(19) Uani 1 1 d .
Cl6 Cl 0.51157(4) 0.46805(7) 0.07770(4) 0.0811(3) Uani 1 1 d .
O1 O 0.35043(6) 0.96739(10) 0.12706(4) 0.0166(3) Uani 1 1 d .
O2 O 0.43288(7) 1.05760(10) 0.15519(5) 0.0200(3) Uani 1 1 d .
Cl8 Cl 0.12856(3) -0.04238(6) 0.43547(2) 0.04793(17) Uani 1 1 d .
C62 C 0.44900(12) 0.4197(2) 0.41368(9) 0.0392(6) Uani 1 1 d .
H62A H 0.4180 0.4538 0.3932 0.059 Uiso 1 1 calc R
H62B H 0.4867 0.3976 0.3969 0.059 Uiso 1 1 calc R
H62C H 0.4635 0.4657 0.4376 0.059 Uiso 1 1 calc R
C72 C 0.12028(10) 0.33835(14) 0.19049(6) 0.0181(4) Uani 1 1 d .
C68 C 0.15941(9) 0.35781(13) 0.26794(6) 0.0146(4) Uani 1 1 d .
C74 C 0.10116(9) 0.47187(14) 0.31959(6) 0.0155(4) Uani 1 1 d .
C69 C 0.10513(9) 0.41863(14) 0.27642(6) 0.0150(4) Uani 1 1 d .
C67 C 0.21086(9) 0.33054(13) 0.30046(6) 0.0150(4) Uani 1 1 d .
H67 H 0.2485 0.3004 0.2886 0.018 Uiso 1 1 calc R
C70 C 0.05849(10) 0.43579(15) 0.24189(7) 0.0221(4) Uani 1 1 d .
H70 H 0.0214 0.4754 0.2477 0.027 Uiso 1 1 calc R
C71 C 0.06559(10) 0.39599(15) 0.19946(7) 0.0230(4) Uani 1 1 d .
H71 H 0.0333 0.4078 0.1765 0.028 Uiso 1 1 calc R
C73 C 0.16603(9) 0.31870(14) 0.22451(6) 0.0153(4) Uani 1 1 d .
H73 H 0.2026 0.2780 0.2184 0.018 Uiso 1 1 calc R
O4 O 0.14006(6) 0.46326(10) 0.35168(4) 0.0169(3) Uani 1 1 d .
O5 O 0.05199(7) 0.53601(10) 0.32063(5) 0.0204(3) Uani 1 1 d .
C36 C 0.43148(10) 1.11557(15) 0.11283(7) 0.0234(4) Uani 1 1 d .
H36 H 0.4285 1.0691 0.0865 0.028 Uiso 1 1 calc R
C37 C 0.37399(12) 1.18594(16) 0.11128(8) 0.0305(5) Uani 1 1 d .
H37A H 0.3335 1.1475 0.1123 0.046 Uiso 1 1 calc R
H37B H 0.3742 1.2248 0.0834 0.046 Uiso 1 1 calc R
H37C H 0.3770 1.2311 0.1372 0.046 Uiso 1 1 calc R
O3 O 0.39413(8) 0.80561(12) 0.32948(5) 0.0309(4) Uani 1 1 d .
C80 C 0.05697(12) 0.0295(2) 0.43472(10) 0.0428(6) Uani 1 1 d .
H80A H 0.0578 0.0775 0.4094 0.051 Uiso 1 1 calc R
H80B H 0.0551 0.0681 0.4630 0.051 Uiso 1 1 calc R
C79 C 0.44325(13) 0.53554(19) 0.05833(11) 0.0468(7) Uani 1 1 d .
H79A H 0.4539 0.5711 0.0303 0.056 Uiso 1 1 calc R
H79B H 0.4320 0.5860 0.0811 0.056 Uiso 1 1 calc R
C54 C 0.19556(12) -0.08220(17) 0.31804(9) 0.0335(5) Uani 1 1 d .
H54A H 0.1939 -0.1112 0.2878 0.050 Uiso 1 1 calc R
H54B H 0.1617 -0.1126 0.3361 0.050 Uiso 1 1 calc R
H54C H 0.2385 -0.0949 0.3323 0.050 Uiso 1 1 calc R
C75 C 0.04421(10) 0.59479(16) 0.36200(7) 0.0236(5) Uani 1 1 d .
H75 H 0.0550 0.5528 0.3890 0.028 Uiso 1 1 calc R
C76 C 0.08834(13) 0.68448(17) 0.36147(8) 0.0333(6) Uani 1 1 d .
H76A H 0.1337 0.6625 0.3594 0.050 Uiso 1 1 calc R
H76B H 0.0835 0.7229 0.3892 0.050 Uiso 1 1 calc R
H76C H 0.0766 0.7264 0.3355 0.050 Uiso 1 1 calc R
C77 C -0.02706(12) 0.6218(2) 0.36097(9) 0.0389(6) Uani 1 1 d .
H77A H -0.0376 0.6602 0.3337 0.058 Uiso 1 1 calc R
H77B H -0.0366 0.6619 0.3875 0.058 Uiso 1 1 calc R
H77C H -0.0533 0.5608 0.3610 0.058 Uiso 1 1 calc R
C78 C 0.17124(10) 0.22694(16) 0.13996(7) 0.0232(4) Uani 1 1 d .
H78A H 0.2156 0.2538 0.1430 0.035 Uiso 1 1 calc R
H78B H 0.1641 0.1997 0.1096 0.035 Uiso 1 1 calc R
H78C H 0.1656 0.1740 0.1622 0.035 Uiso 1 1 calc R
O6 O 0.12500(7) 0.30512(11) 0.14734(5) 0.0226(3) Uani 1 1 d .

loop_
_atom_site_aniso_label
_atom_site_aniso_U_11
_atom_site_aniso_U_22
_atom_site_aniso_U_33
_atom_site_aniso_U_23
_atom_site_aniso_U_13
_atom_site_aniso_U_12
Ru1 0.01204(7) 0.00985(7) 0.01163(7) 0.00031(5) 0.00058(5) -0.00228(5)
Ru2 0.01143(7) 0.01159(7) 0.01194(7) -0.00083(6) -0.00026(5) 0.00297(6)
Cl1 0.0144(2) 0.0193(2) 0.0215(2) -0.00210(18) 0.00286(18) 0.00018(18)
Cl3 0.0195(2) 0.0155(2) 0.0193(2) -0.00021(17) -0.00212(18) -0.00101(18)
Cl4 0.0141(2) 0.0218(2) 0.0227(2) 0.00058(19) 0.00106(18) -0.00101(18)
Cl2 0.0199(2) 0.0140(2) 0.0202(2) 0.00097(17) -0.00049(18) 0.00175(18)
N2 0.0143(8) 0.0109(7) 0.0148(8) 0.0006(6) -0.0012(6) -0.0037(6)
N1 0.0164(8) 0.0103(7) 0.0125(7) 0.0015(6) -0.0011(6) -0.0019(6)
N4 0.0156(8) 0.0140(8) 0.0119(7) -0.0001(6) -0.0016(6) 0.0032(6)
N3 0.0162(8) 0.0134(7) 0.0118(7) -0.0002(6) -0.0008(6) 0.0039(6)
C1 0.0092(8) 0.0112(8) 0.0142(9) 0.0004(7) 0.0004(7) 0.0017(7)
C3 0.0242(11) 0.0148(9) 0.0171(10) -0.0009(7) -0.0034(8) -0.0074(8)
C2 0.0194(10) 0.0135(9) 0.0188(10) -0.0009(7) -0.0021(8) -0.0042(7)
C5 0.0162(9) 0.0162(9) 0.0167(9) -0.0001(7) -0.0029(7) -0.0012(8)
C8 0.0227(10) 0.0264(11) 0.0161(9) 0.0041(8) 0.0009(8) -0.0033(9)
C9 0.0170(9) 0.0159(9) 0.0157(9) -0.0009(7) -0.0015(7) -0.0023(7)
C7 0.0283(12) 0.0249(11) 0.0193(10) 0.0074(8) -0.0023(9) 0.0006(9)
C4 0.0165(9) 0.0129(9) 0.0117(9) 0.0007(7) -0.0036(7) -0.0038(7)
C6 0.0201(10) 0.0236(11) 0.0223(10) 0.0055(8) -0.0041(8) 0.0026(8)
C10 0.0160(10) 0.0250(11) 0.0219(10) 0.0047(8) 0.0007(8) 0.0027(8)
C12 0.0185(11) 0.0328(13) 0.0476(15) 0.0011(11) 0.0041(10) -0.0039(9)
C11 0.0264(12) 0.0316(13) 0.0364(13) 0.0024(10) 0.0065(10) 0.0088(10)
C13 0.0191(10) 0.0187(9) 0.0155(9) -0.0002(8) 0.0018(8) -0.0002(8)
C14 0.0184(10) 0.0254(11) 0.0250(11) 0.0012(9) 0.0020(8) -0.0022(8)
C15 0.0279(11) 0.0239(11) 0.0234(11) -0.0064(9) 0.0027(9) 0.0002(9)
C17 0.0128(9) 0.0146(9) 0.0186(9) 0.0032(7) -0.0010(7) -0.0042(7)
C22 0.0154(9) 0.0205(10) 0.0193(10) 0.0046(8) 0.0015(8) 0.0013(8)
C21 0.0151(9) 0.0115(9) 0.0192(10) 0.0031(7) 0.0000(7) -0.0033(7)
C16 0.0153(9) 0.0114(9) 0.0128(9) 0.0021(7) -0.0008(7) -0.0045(7)
C24 0.0168(10) 0.0323(13) 0.0386(13) 0.0089(10) -0.0041(9) -0.0025(9)
C19 0.0219(10) 0.0227(10) 0.0150(9) 0.0065(8) -0.0013(8) -0.0057(8)
C20 0.0172(10) 0.0170(10) 0.0204(10) 0.0065(8) -0.0047(8) -0.0035(8)
C25 0.0181(10) 0.0155(9) 0.0218(10) 0.0034(8) 0.0007(8) 0.0022(8)
C26 0.0180(10) 0.0290(12) 0.0347(12) 0.0044(10) 0.0008(9) 0.0031(9)
C23 0.0257(11) 0.0231(11) 0.0322(12) 0.0042(9) 0.0023(9) 0.0048(9)
C27 0.0352(13) 0.0195(11) 0.0357(13) 0.0002(9) 0.0028(10) 0.0044(9)
C18 0.0168(9) 0.0233(10) 0.0177(10) 0.0036(8) 0.0037(8) -0.0034(8)
C28 0.0161(9) 0.0121(9) 0.0144(9) 0.0002(7) 0.0011(7) -0.0010(7)
C35 0.0139(9) 0.0106(9) 0.0233(10) -0.0028(7) 0.0057(8) -0.0012(7)
C29 0.0145(9) 0.0126(9) 0.0163(9) -0.0029(7) -0.0012(7) 0.0016(7)
C34 0.0138(9) 0.0116(9) 0.0229(10) -0.0028(7) -0.0011(8) 0.0023(7)
C38 0.0390(15) 0.0355(14) 0.0483(16) -0.0012(12) 0.0096(12) -0.0221(12)
C30 0.0190(10) 0.0153(9) 0.0192(10) -0.0004(7) -0.0012(8) 0.0024(7)
C31 0.0240(11) 0.0202(10) 0.0206(10) 0.0005(8) -0.0077(8) 0.0047(8)
C33 0.0157(10) 0.0177(10) 0.0316(12) -0.0028(8) -0.0036(8) -0.0008(8)
C32 0.0232(11) 0.0237(11) 0.0296(12) -0.0017(9) -0.0137(9) 0.0004(9)
C39 0.0318(13) 0.0404(14) 0.0212(11) 0.0094(10) -0.0053(9) 0.0007(11)
C40 0.0095(8) 0.0121(8) 0.0159(9) 0.0001(7) 0.0016(7) -0.0012(7)
C41 0.0268(11) 0.0151(9) 0.0184(10) 0.0014(8) -0.0032(8) 0.0084(8)
C42 0.0304(11) 0.0157(9) 0.0163(10) 0.0010(8) -0.0039(8) 0.0076(8)
C43 0.0173(9) 0.0135(9) 0.0139(9) -0.0018(7) -0.0004(7) 0.0064(7)
C50 0.0244(11) 0.0223(11) 0.0337(12) 0.0016(9) 0.0049(9) -0.0013(9)
C49 0.0160(10) 0.0214(10) 0.0191(10) 0.0002(8) 0.0018(8) 0.0014(8)
C44 0.0153(9) 0.0154(9) 0.0169(9) -0.0006(7) 0.0005(7) 0.0068(7)
C48 0.0161(9) 0.0148(9) 0.0223(10) -0.0042(8) 0.0007(8) 0.0058(7)
C47 0.0192(10) 0.0207(10) 0.0228(10) -0.0089(8) -0.0042(8) 0.0050(8)
C53 0.0186(11) 0.0410(14) 0.0438(14) -0.0165(12) 0.0018(10) -0.0031(10)
C46 0.0249(11) 0.0255(11) 0.0165(10) -0.0060(8) 0.0004(8) 0.0104(9)
C51 0.0175(11) 0.0303(12) 0.0480(15) -0.0039(11) -0.0053(10) 0.0044(9)
C45 0.0197(10) 0.0224(10) 0.0200(10) -0.0005(8) 0.0043(8) 0.0066(8)
C52 0.0208(10) 0.0218(10) 0.0243(11) -0.0079(8) 0.0028(8) -0.0023(8)
C61 0.0203(11) 0.0340(13) 0.0240(11) -0.0052(9) 0.0021(8) -0.0058(9)
C56 0.0185(10) 0.0198(10) 0.0164(9) 0.0014(8) -0.0028(8) 0.0001(8)
C55 0.0183(10) 0.0133(9) 0.0124(9) 0.0000(7) -0.0038(7) 0.0033(7)
C64 0.0186(10) 0.0225(10) 0.0188(10) -0.0027(8) 0.0019(8) 0.0008(8)
C59 0.0241(11) 0.0267(11) 0.0196(10) -0.0057(8) 0.0010(8) 0.0057(9)
C60 0.0171(10) 0.0183(9) 0.0138(9) -0.0006(7) -0.0028(7) 0.0031(8)
C58 0.0319(12) 0.0221(11) 0.0214(11) -0.0083(9) -0.0062(9) 0.0030(9)
C66 0.0330(12) 0.0263(11) 0.0250(11) 0.0046(9) 0.0054(9) 0.0010(10)
C63 0.0250(12) 0.0439(15) 0.0496(16) 0.0043(12) 0.0040(11) 0.0085(11)
C65 0.0186(11) 0.0366(13) 0.0326(13) -0.0055(10) 0.0020(9) 0.0037(9)
C57 0.0250(11) 0.0211(10) 0.0215(10) -0.0021(8) -0.0076(8) -0.0036(8)
Cl5 0.0445(4) 0.0443(4) 0.0452(4) -0.0025(3) -0.0102(3) -0.0054(3)
Cl7 0.0381(4) 0.0446(4) 0.0777(5) 0.0052(4) -0.0138(4) 0.0001(3)
Cl6 0.0362(4) 0.0592(5) 0.1465(10) -0.0276(6) -0.0186(5) 0.0081(4)
O1 0.0170(7) 0.0144(7) 0.0185(7) -0.0009(5) 0.0011(5) -0.0054(5)
O2 0.0190(7) 0.0165(7) 0.0247(7) -0.0023(6) 0.0017(6) -0.0071(6)
Cl8 0.0377(4) 0.0657(5) 0.0402(4) 0.0045(3) -0.0012(3) 0.0171(3)
C62 0.0224(12) 0.0532(16) 0.0420(15) 0.0169(13) -0.0001(10) -0.0060(11)
C72 0.0243(10) 0.0129(9) 0.0168(9) 0.0013(7) -0.0037(8) -0.0046(8)
C68 0.0154(9) 0.0107(9) 0.0176(9) 0.0017(7) -0.0009(7) -0.0021(7)
C74 0.0141(9) 0.0111(9) 0.0213(10) 0.0035(7) 0.0021(8) 0.0017(7)
C69 0.0137(9) 0.0125(9) 0.0187(9) 0.0015(7) -0.0014(7) -0.0007(7)
C67 0.0148(9) 0.0134(9) 0.0168(9) -0.0006(7) 0.0002(7) 0.0026(7)
C70 0.0169(10) 0.0190(10) 0.0300(11) 0.0014(8) -0.0061(8) 0.0034(8)
C71 0.0230(11) 0.0204(10) 0.0247(11) 0.0006(8) -0.0119(9) 0.0027(8)
C73 0.0153(9) 0.0142(9) 0.0162(9) 0.0001(7) -0.0014(7) -0.0013(7)
O4 0.0167(7) 0.0162(7) 0.0176(7) -0.0008(5) -0.0001(5) 0.0059(5)
O5 0.0171(7) 0.0206(7) 0.0233(7) 0.0006(6) 0.0003(6) 0.0093(6)
C36 0.0290(11) 0.0184(10) 0.0231(11) -0.0022(8) 0.0074(9) -0.0103(9)
C37 0.0470(15) 0.0170(10) 0.0278(12) 0.0010(9) 0.0062(10) 0.0003(10)
O3 0.0371(9) 0.0328(9) 0.0217(8) 0.0059(7) -0.0147(7) -0.0031(7)
C80 0.0362(14) 0.0364(15) 0.0558(17) -0.0024(13) -0.0013(12) 0.0044(12)
C79 0.0391(15) 0.0253(13) 0.076(2) -0.0068(13) 0.0089(14) -0.0008(11)
C54 0.0372(14) 0.0245(12) 0.0392(14) -0.0030(10) 0.0070(11) -0.0074(10)
C75 0.0266(11) 0.0220(10) 0.0228(10) 0.0018(8) 0.0091(9) 0.0109(9)
C76 0.0491(15) 0.0212(11) 0.0305(12) -0.0025(9) 0.0132(11) 0.0029(10)
C77 0.0328(13) 0.0455(15) 0.0392(14) 0.0062(12) 0.0114(11) 0.0232(12)
C78 0.0267(11) 0.0243(11) 0.0186(10) -0.0046(8) -0.0007(8) -0.0028(9)
O6 0.0321(8) 0.0198(7) 0.0154(7) 0.0003(6) -0.0066(6) -0.0003(6)

loop_
_atom_type_symbol
_atom_type_description
_atom_type_scat_dispersion_real
_atom_type_scat_dispersion_imag
_atom_type_scat_source
C C 0.0033 0.0016 'International Tables Vol C Tables 4.2.6.8 and 6.1.1.4'
H H 0.0000 0.0000 'International Tables Vol C Tables 4.2.6.8 and 6.1.1.4'
N N 0.0061 0.0033 'International Tables Vol C Tables 4.2.6.8 and 6.1.1.4'
O O 0.0106 0.0060 'International Tables Vol C Tables 4.2.6.8 and 6.1.1.4'
Cl Cl 0.1484 0.1585 'International Tables Vol C Tables 4.2.6.8 and 6.1.1.4'
Ru Ru -1.2594 0.8363 'International Tables Vol C Tables 4.2.6.8 and 6.1.1.4'

loop_
_geom_angle_atom_site_label_1
_geom_angle_atom_site_label_2
_geom_angle_atom_site_label_3
_geom_angle
C28 Ru1 C1 99.51(8)
C28 Ru1 O1 88.79(7)
C1 Ru1 O1 170.11(6)
C28 Ru1 Cl1 98.49(6)
C1 Ru1 Cl1 88.71(5)
O1 Ru1 Cl1 84.73(4)
C28 Ru1 Cl2 99.78(6)
C1 Ru1 Cl2 98.25(5)
O1 Ru1 Cl2 85.51(4)
Cl1 Ru1 Cl2 159.053(18)
C67 Ru2 C40 98.92(8)
C67 Ru2 O4 88.38(7)
C40 Ru2 O4 171.28(6)
C67 Ru2 Cl4 99.95(6)
C40 Ru2 Cl4 89.44(5)
O4 Ru2 Cl4 84.58(4)
C67 Ru2 Cl3 99.37(6)
C40 Ru2 Cl3 97.07(5)
O4 Ru2 Cl3 86.36(4)
Cl4 Ru2 Cl3 158.379(18)
C1 N2 C16 127.35(15)
C1 N2 C3 112.36(15)
C16 N2 C3 118.09(14)
C1 N1 C4 127.37(15)
C1 N1 C2 111.93(15)
C4 N1 C2 120.71(15)
C40 N4 C55 126.25(15)
C40 N4 C42 112.78(15)
C55 N4 C42 120.90(15)
C40 N3 C43 126.85(15)
C40 N3 C41 112.95(15)
C43 N3 C41 117.19(15)
N2 C1 N1 106.74(15)
N2 C1 Ru1 130.68(13)
N1 C1 Ru1 120.76(12)
N2 C3 C2 101.41(14)
N2 C3 H3A 111.5
C2 C3 H3A 111.5
N2 C3 H3B 111.5
C2 C3 H3B 111.5
H3A C3 H3B 109.3
N1 C2 C3 101.43(15)
N1 C2 H2A 111.5
C3 C2 H2A 111.5
N1 C2 H2B 111.5
C3 C2 H2B 111.5
H2A C2 H2B 109.3
C6 C5 C4 117.85(17)
C6 C5 C10 119.85(18)
C4 C5 C10 122.27(17)
C7 C8 C9 121.44(18)
C7 C8 H8 119.3
C9 C8 H8 119.3
C8 C9 C4 117.84(18)
C8 C9 C13 119.18(17)
C4 C9 C13 122.92(17)
C8 C7 C6 120.12(19)
C8 C7 H7 119.9
C6 C7 H7 119.9
C9 C4 C5 121.48(17)
C9 C4 N1 120.03(17)
C5 C4 N1 118.24(16)
C7 C6 C5 121.22(19)
C7 C6 H6 119.4
C5 C6 H6 119.4
C11 C10 C5 114.01(17)
C11 C10 C12 108.74(18)
C5 C10 C12 111.11(17)
C11 C10 H10 107.6
C5 C10 H10 107.6
C12 C10 H10 107.6
C10 C12 H12A 109.5
C10 C12 H12B 109.5
H12A C12 H12B 109.5
C10 C12 H12C 109.5
H12A C12 H12C 109.5
H12B C12 H12C 109.5
C10 C11 H11A 109.5
C10 C11 H11B 109.5
H11A C11 H11B 109.5
C10 C11 H11C 109.5
H11A C11 H11C 109.5
H11B C11 H11C 109.5
C9 C13 C14 112.22(16)
C9 C13 C15 110.03(16)
C14 C13 C15 109.70(16)
C9 C13 H13 108.3
C14 C13 H13 108.3
C15 C13 H13 108.3
C13 C14 H14A 109.5
C13 C14 H14B 109.5
H14A C14 H14B 109.5
C13 C14 H14C 109.5
H14A C14 H14C 109.5
H14B C14 H14C 109.5
C13 C15 H15A 109.5
C13 C15 H15B 109.5
H15A C15 H15B 109.5
C13 C15 H15C 109.5
H15A C15 H15C 109.5
H15B C15 H15C 109.5
C18 C17 C16 117.47(17)
C18 C17 C22 119.69(17)
C16 C17 C22 122.83(17)
C17 C22 C23 111.93(17)
C17 C22 C24 111.37(16)
C23 C22 C24 110.20(17)
C17 C22 H22 107.7
C23 C22 H22 107.7
C24 C22 H22 107.7
C20 C21 C16 117.69(17)
C20 C21 C25 120.02(17)
C16 C21 C25 122.29(17)
C21 C16 C17 122.34(17)
C21 C16 N2 118.53(16)
C17 C16 N2 119.10(16)
C22 C24 H24A 109.5
C22 C24 H24B 109.5
H24A C24 H24B 109.5
C22 C24 H24C 109.5
H24A C24 H24C 109.5
H24B C24 H24C 109.5
C18 C19 C20 120.16(18)
C18 C19 H19 119.9
C20 C19 H19 119.9
C19 C20 C21 121.04(18)
C19 C20 H20 119.5
C21 C20 H20 119.5
C21 C25 C26 112.31(17)
C21 C25 C27 110.46(17)
C26 C25 C27 110.86(18)
C21 C25 H25 107.7
C26 C25 H25 107.7
C27 C25 H25 107.7
C25 C26 H26A 109.5
C25 C26 H26B 109.5
H26A C26 H26B 109.5
C25 C26 H26C 109.5
H26A C26 H26C 109.5
H26B C26 H26C 109.5
C22 C23 H23A 109.5
C22 C23 H23B 109.5
H23A C23 H23B 109.5
C22 C23 H23C 109.5
H23A C23 H23C 109.5
H23B C23 H23C 109.5
C25 C27 H27A 109.5
C25 C27 H27B 109.5
H27A C27 H27B 109.5
C25 C27 H27C 109.5
H27A C27 H27C 109.5
H27B C27 H27C 109.5
C19 C18 C17 121.28(18)
C19 C18 H18 119.4
C17 C18 H18 119.4
C29 C28 Ru1 126.94(14)
C29 C28 H28 116.5
Ru1 C28 H28 116.5
O1 C35 O2 120.56(18)
O1 C35 C34 124.81(17)
O2 C35 C34 114.56(17)
C30 C29 C34 119.03(18)
C30 C29 C28 115.23(17)
C34 C29 C28 125.74(17)
C33 C34 C29 118.96(18)
C33 C34 C35 120.44(18)
C29 C34 C35 120.26(17)
C36 C38 H38A 109.5
C36 C38 H38B 109.5
H38A C38 H38B 109.5
C36 C38 H38C 109.5
H38A C38 H38C 109.5
H38B C38 H38C 109.5
C31 C30 C29 120.85(19)
C31 C30 H30 119.6
C29 C30 H30 119.6
O3 C31 C30 123.87(19)
O3 C31 C32 116.21(18)
C30 C31 C32 119.91(19)
C32 C33 C34 121.37(19)
C32 C33 H33 119.3
C34 C33 H33 119.3
C33 C32 C31 119.87(19)
C33 C32 H32 120.1
C31 C32 H32 120.1
O3 C39 H39A 109.5
O3 C39 H39B 109.5
H39A C39 H39B 109.5
O3 C39 H39C 109.5
H39A C39 H39C 109.5
H39B C39 H39C 109.5
N4 C40 N3 106.52(15)
N4 C40 Ru2 121.63(13)
N3 C40 Ru2 130.62(14)
N3 C41 C42 101.87(15)
N3 C41 H41A 111.4
C42 C41 H41A 111.4
N3 C41 H41B 111.4
C42 C41 H41B 111.4
H41A C41 H41B 109.3
N4 C42 C41 102.13(15)
N4 C42 H42A 111.3
C41 C42 H42A 111.3
N4 C42 H42B 111.3
C41 C42 H42B 111.3
H42A C42 H42B 109.2
C48 C43 C44 122.28(17)
C48 C43 N3 119.12(17)
C44 C43 N3 118.55(17)
C49 C50 H50A 109.5
C49 C50 H50B 109.5
H50A C50 H50B 109.5
C49 C50 H50C 109.5
H50A C50 H50C 109.5
H50B C50 H50C 109.5
C44 C49 C50 112.25(17)
C44 C49 C51 111.64(17)
C50 C49 C51 110.14(17)
C44 C49 H49 107.5
C50 C49 H49 107.5
C51 C49 H49 107.5
C45 C44 C43 117.36(18)
C45 C44 C49 119.90(17)
C43 C44 C49 122.72(17)
C47 C48 C43 117.83(18)
C47 C48 C52 120.11(18)
C43 C48 C52 122.05(17)
C46 C47 C48 120.97(19)
C46 C47 H47 119.5
C48 C47 H47 119.5
C52 C53 H53A 109.5
C52 C53 H53B 109.5
H53A C53 H53B 109.5
C52 C53 H53C 109.5
H53A C53 H53C 109.5
H53B C53 H53C 109.5
C47 C46 C45 120.23(19)
C47 C46 H46 119.9
C45 C46 H46 119.9
C49 C51 H51A 109.5
C49 C51 H51B 109.5
H51A C51 H51B 109.5
C49 C51 H51C 109.5
H51A C51 H51C 109.5
H51B C51 H51C 109.5
C46 C45 C44 121.28(19)
C46 C45 H45 119.4
C44 C45 H45 119.4
C48 C52 C53 112.21(19)
C48 C52 C54 109.98(17)
C53 C52 C54 110.51(19)
C48 C52 H52 108.0
C53 C52 H52 108.0
C54 C52 H52 108.0
C62 C61 C56 113.95(19)
C62 C61 C63 109.06(19)
C56 C61 C63 109.15(18)
C62 C61 H61 108.2
C56 C61 H61 108.2
C63 C61 H61 108.2
C57 C56 C55 117.90(18)
C57 C56 C61 119.28(18)
C55 C56 C61 122.59(18)
C56 C55 C60 121.92(17)
C56 C55 N4 117.96(16)
C60 C55 N4 120.01(17)
C60 C64 C65 112.93(17)
C60 C64 C66 109.81(17)
C65 C64 C66 109.94(17)
C60 C64 H64 108.0
C65 C64 H64 108.0
C66 C64 H64 108.0
C58 C59 C60 121.27(19)
C58 C59 H59 119.4
C60 C59 H59 119.4
C59 C60 C55 117.43(18)
C59 C60 C64 120.28(17)
C55 C60 C64 122.05(17)
C59 C58 C57 120.25(19)
C59 C58 H58 119.9
C57 C58 H58 119.9
C64 C66 H66A 109.5
C64 C66 H66B 109.5
H66A C66 H66B 109.5
C64 C66 H66C 109.5
H66A C66 H66C 109.5
H66B C66 H66C 109.5
C61 C63 H63A 109.5
C61 C63 H63B 109.5
H63A C63 H63B 109.5
C61 C63 H63C 109.5
H63A C63 H63C 109.5
H63B C63 H63C 109.5
C64 C65 H65A 109.5
C64 C65 H65B 109.5
H65A C65 H65B 109.5
C64 C65 H65C 109.5
H65A C65 H65C 109.5
H65B C65 H65C 109.5
C58 C57 C56 120.9(2)
C58 C57 H57 119.6
C56 C57 H57 119.6
C35 O1 Ru1 127.86(12)
C35 O2 C36 116.85(15)
C61 C62 H62A 109.5
C61 C62 H62B 109.5
H62A C62 H62B 109.5
C61 C62 H62C 109.5
H62A C62 H62C 109.5
H62B C62 H62C 109.5
O6 C72 C73 123.93(18)
O6 C72 C71 116.24(18)
C73 C72 C71 119.83(18)
C73 C68 C69 118.71(17)
C73 C68 C67 115.30(17)
C69 C68 C67 125.99(17)
O4 C74 O5 121.22(17)
O4 C74 C69 125.29(17)
O5 C74 C69 113.42(16)
C70 C69 C68 119.35(18)
C70 C69 C74 120.23(17)
C68 C69 C74 120.12(17)
C68 C67 Ru2 127.64(14)
C68 C67 H67 116.2
Ru2 C67 H67 116.2
C71 C70 C69 121.07(19)
C71 C70 H70 119.5
C69 C70 H70 119.5
C70 C71 C72 119.82(19)
C70 C71 H71 120.1
C72 C71 H71 120.1
C72 C73 C68 121.18(18)
C72 C73 H73 119.4
C68 C73 H73 119.4
C74 O4 Ru2 126.58(12)
C74 O5 C75 117.95(15)
O2 C36 C38 104.72(18)
O2 C36 C37 110.39(16)
C38 C36 C37 112.61(19)
O2 C36 H36 109.7
C38 C36 H36 109.7
C37 C36 H36 109.7
C36 C37 H37A 109.5
C36 C37 H37B 109.5
H37A C37 H37B 109.5
C36 C37 H37C 109.5
H37A C37 H37C 109.5
H37B C37 H37C 109.5
C31 O3 C39 117.19(17)
Cl8 C80 Cl7 111.47(15)
Cl8 C80 H80A 109.3
Cl7 C80 H80A 109.3
Cl8 C80 H80B 109.3
Cl7 C80 H80B 109.3
H80A C80 H80B 108.0
Cl6 C79 Cl5 111.64(15)
Cl6 C79 H79A 109.3
Cl5 C79 H79A 109.3
Cl6 C79 H79B 109.3
Cl5 C79 H79B 109.3
H79A C79 H79B 108.0
C52 C54 H54A 109.5
C52 C54 H54B 109.5
H54A C54 H54B 109.5
C52 C54 H54C 109.5
H54A C54 H54C 109.5
H54B C54 H54C 109.5
O5 C75 C76 109.72(16)
O5 C75 C77 104.02(18)
C76 C75 C77 113.06(19)
O5 C75 H75 110.0
C76 C75 H75 110.0
C77 C75 H75 110.0
C75 C76 H76A 109.5
C75 C76 H76B 109.5
H76A C76 H76B 109.5
C75 C76 H76C 109.5
H76A C76 H76C 109.5
H76B C76 H76C 109.5
C75 C77 H77A 109.5
C75 C77 H77B 109.5
H77A C77 H77B 109.5
C75 C77 H77C 109.5
H77A C77 H77C 109.5
H77B C77 H77C 109.5
O6 C78 H78A 109.5
O6 C78 H78B 109.5
H78A C78 H78B 109.5
O6 C78 H78C 109.5
H78A C78 H78C 109.5
H78B C78 H78C 109.5
C72 O6 C78 116.69(15)

loop_
_geom_bond_atom_site_label_1
_geom_bond_atom_site_label_2
_geom_bond_distance
Ru1 C28 1.8193(18)
Ru1 C1 1.9988(18)
Ru1 O1 2.1326(13)
Ru1 Cl1 2.3401(5)
Ru1 Cl2 2.3463(5)
Ru2 C67 1.8265(19)
Ru2 C40 2.0022(18)
Ru2 O4 2.1510(13)
Ru2 Cl4 2.3403(5)
Ru2 Cl3 2.3442(5)
N2 C1 1.359(2)
N2 C16 1.436(2)
N2 C3 1.480(2)
N1 C1 1.361(2)
N1 C4 1.445(2)
N1 C2 1.476(2)
N4 C40 1.356(2)
N4 C55 1.444(2)
N4 C42 1.470(2)
N3 C40 1.358(2)
N3 C43 1.439(2)
N3 C41 1.473(2)
C3 C2 1.518(3)
C3 H3A 0.9900
C3 H3B 0.9900
C2 H2A 0.9900
C2 H2B 0.9900
C5 C6 1.394(3)
C5 C4 1.412(3)
C5 C10 1.523(3)
C8 C7 1.372(3)
C8 C9 1.400(3)
C8 H8 0.9500
C9 C4 1.408(3)
C9 C13 1.518(3)
C7 C6 1.388(3)
C7 H7 0.9500
C6 H6 0.9500
C10 C11 1.518(3)
C10 C12 1.533(3)
C10 H10 1.0000
C12 H12A 0.9800
C12 H12B 0.9800
C12 H12C 0.9800
C11 H11A 0.9800
C11 H11B 0.9800
C11 H11C 0.9800
C13 C14 1.531(3)
C13 C15 1.538(3)
C13 H13 1.0000
C14 H14A 0.9800
C14 H14B 0.9800
C14 H14C 0.9800
C15 H15A 0.9800
C15 H15B 0.9800
C15 H15C 0.9800
C17 C18 1.396(3)
C17 C16 1.406(3)
C17 C22 1.523(3)
C22 C23 1.531(3)
C22 C24 1.532(3)
C22 H22 1.0000
C21 C20 1.398(3)
C21 C16 1.402(3)
C21 C25 1.517(3)
C24 H24A 0.9800
C24 H24B 0.9800
C24 H24C 0.9800
C19 C18 1.383(3)
C19 C20 1.385(3)
C19 H19 0.9500
C20 H20 0.9500
C25 C26 1.527(3)
C25 C27 1.536(3)
C25 H25 1.0000
C26 H26A 0.9800
C26 H26B 0.9800
C26 H26C 0.9800
C23 H23A 0.9800
C23 H23B 0.9800
C23 H23C 0.9800
C27 H27A 0.9800
C27 H27B 0.9800
C27 H27C 0.9800
C18 H18 0.9500
C28 C29 1.468(3)
C28 H28 0.9500
C35 O1 1.230(2)
C35 O2 1.328(2)
C35 C34 1.472(3)
C29 C30 1.405(3)
C29 C34 1.412(3)
C34 C33 1.401(3)
C38 C36 1.509(3)
C38 H38A 0.9800
C38 H38B 0.9800
C38 H38C 0.9800
C30 C31 1.386(3)
C30 H30 0.9500
C31 O3 1.361(2)
C31 C32 1.395(3)
C33 C32 1.377(3)
C33 H33 0.9500
C32 H32 0.9500
C39 O3 1.435(3)
C39 H39A 0.9800
C39 H39B 0.9800
C39 H39C 0.9800
C41 C42 1.514(3)
C41 H41A 0.9900
C41 H41B 0.9900
C42 H42A 0.9900
C42 H42B 0.9900
C43 C48 1.402(3)
C43 C44 1.410(3)
C50 C49 1.528(3)
C50 H50A 0.9800
C50 H50B 0.9800
C50 H50C 0.9800
C49 C44 1.520(3)
C49 C51 1.533(3)
C49 H49 1.0000
C44 C45 1.397(3)
C48 C47 1.397(3)
C48 C52 1.516(3)
C47 C46 1.385(3)
C47 H47 0.9500
C53 C52 1.529(3)
C53 H53A 0.9800
C53 H53B 0.9800
C53 H53C 0.9800
C46 C45 1.385(3)
C46 H46 0.9500
C51 H51A 0.9800
C51 H51B 0.9800
C51 H51C 0.9800
C45 H45 0.9500
C52 C54 1.538(3)
C52 H52 1.0000
C61 C62 1.522(3)
C61 C56 1.526(3)
C61 C63 1.545(3)
C61 H61 1.0000
C56 C57 1.394(3)
C56 C55 1.401(3)
C55 C60 1.405(3)
C64 C60 1.519(3)
C64 C65 1.532(3)
C64 C66 1.540(3)
C64 H64 1.0000
C59 C58 1.376(3)
C59 C60 1.399(3)
C59 H59 0.9500
C58 C57 1.384(3)
C58 H58 0.9500
C66 H66A 0.9800
C66 H66B 0.9800
C66 H66C 0.9800
C63 H63A 0.9800
C63 H63B 0.9800
C63 H63C 0.9800
C65 H65A 0.9800
C65 H65B 0.9800
C65 H65C 0.9800
C57 H57 0.9500
Cl5 C79 1.758(3)
Cl7 C80 1.763(3)
Cl6 C79 1.751(3)
O2 C36 1.480(2)
Cl8 C80 1.757(3)
C62 H62A 0.9800
C62 H62B 0.9800
C62 H62C 0.9800
C72 O6 1.364(2)
C72 C73 1.383(3)
C72 C71 1.396(3)
C68 C73 1.404(3)
C68 C69 1.410(3)
C68 C67 1.456(3)
C74 O4 1.230(2)
C74 O5 1.328(2)
C74 C69 1.473(3)
C69 C70 1.400(3)
C67 H67 0.9500
C70 C71 1.382(3)
C70 H70 0.9500
C71 H71 0.9500
C73 H73 0.9500
O5 C75 1.474(2)
C36 C37 1.511(3)
C36 H36 1.0000
C37 H37A 0.9800
C37 H37B 0.9800
C37 H37C 0.9800
C80 H80A 0.9900
C80 H80B 0.9900
C79 H79A 0.9900
C79 H79B 0.9900
C54 H54A 0.9800
C54 H54B 0.9800
C54 H54C 0.9800
C75 C76 1.506(3)
C75 C77 1.506(3)
C75 H75 1.0000
C76 H76A 0.9800
C76 H76B 0.9800
C76 H76C 0.9800
C77 H77A 0.9800
C77 H77B 0.9800
C77 H77C 0.9800
C78 O6 1.436(2)
C78 H78A 0.9800
C78 H78B 0.9800
C78 H78C 0.9800

loop_
_geom_torsion_atom_site_label_1
_geom_torsion_atom_site_label_2
_geom_torsion_atom_site_label_3
_geom_torsion_atom_site_label_4
_geom_torsion
C16 N2 C1 N1 -167.91(16)
C3 N2 C1 N1 -5.3(2)
C16 N2 C1 Ru1 27.8(3)
C3 N2 C1 Ru1 -169.57(14)
C4 N1 C1 N2 168.17(16)
C2 N1 C1 N2 -11.7(2)
C4 N1 C1 Ru1 -25.6(2)
C2 N1 C1 Ru1 154.49(13)
C28 Ru1 C1 N2 -18.96(18)
O1 Ru1 C1 N2 127.8(3)
Cl1 Ru1 C1 N2 79.44(16)
Cl2 Ru1 C1 N2 -120.40(16)
C28 Ru1 C1 N1 178.58(14)
O1 Ru1 C1 N1 -34.6(4)
Cl1 Ru1 C1 N1 -83.02(14)
Cl2 Ru1 C1 N1 77.14(14)
C1 N2 C3 C2 18.8(2)
C16 N2 C3 C2 -176.76(16)
C1 N1 C2 C3 22.8(2)
C4 N1 C2 C3 -157.11(16)
N2 C3 C2 N1 -23.14(18)
C7 C8 C9 C4 -0.7(3)
C7 C8 C9 C13 176.69(19)
C9 C8 C7 C6 -0.8(3)
C8 C9 C4 C5 2.3(3)
C13 C9 C4 C5 -174.95(17)
C8 C9 C4 N1 176.51(17)
C13 C9 C4 N1 -0.8(3)
C6 C5 C4 C9 -2.4(3)
C10 C5 C4 C9 175.65(18)
C6 C5 C4 N1 -176.67(17)
C10 C5 C4 N1 1.4(3)
C1 N1 C4 C9 104.5(2)
C2 N1 C4 C9 -75.6(2)
C1 N1 C4 C5 -81.1(2)
C2 N1 C4 C5 98.7(2)
C8 C7 C6 C5 0.7(3)
C4 C5 C6 C7 0.8(3)
C10 C5 C6 C7 -177.3(2)
C6 C5 C10 C11 -23.9(3)
C4 C5 C10 C11 158.04(19)
C6 C5 C10 C12 99.3(2)
C4 C5 C10 C12 -78.7(2)
C8 C9 C13 C14 50.5(2)
C4 C9 C13 C14 -132.24(19)
C8 C9 C13 C15 -71.9(2)
C4 C9 C13 C15 105.3(2)
C18 C17 C22 C23 58.8(2)
C16 C17 C22 C23 -120.2(2)
C18 C17 C22 C24 -65.0(2)
C16 C17 C22 C24 115.9(2)
C20 C21 C16 C17 -0.6(3)
C25 C21 C16 C17 178.82(17)
C20 C21 C16 N2 -178.41(16)
C25 C21 C16 N2 1.1(3)
C18 C17 C16 C21 1.8(3)
C22 C17 C16 C21 -179.20(17)
C18 C17 C16 N2 179.51(16)
C22 C17 C16 N2 -1.4(3)
C1 N2 C16 C21 -106.0(2)
C3 N2 C16 C21 92.2(2)
C1 N2 C16 C17 76.1(2)
C3 N2 C16 C17 -85.7(2)
C18 C19 C20 C21 1.1(3)
C16 C21 C20 C19 -0.8(3)
C25 C21 C20 C19 179.72(18)
C20 C21 C25 C26 -49.6(2)
C16 C21 C25 C26 130.93(19)
C20 C21 C25 C27 74.7(2)
C16 C21 C25 C27 -104.7(2)
C20 C19 C18 C17 0.1(3)
C16 C17 C18 C19 -1.5(3)
C22 C17 C18 C19 179.45(18)
C1 Ru1 C28 C29 150.88(16)
O1 Ru1 C28 C29 -23.72(16)
Cl1 Ru1 C28 C29 60.77(16)
Cl2 Ru1 C28 C29 -108.95(16)
Ru1 C28 C29 C30 -164.02(14)
Ru1 C28 C29 C34 16.2(3)
C30 C29 C34 C33 -0.4(3)
C28 C29 C34 C33 179.33(17)
C30 C29 C34 C35 -173.77(17)
C28 C29 C34 C35 6.0(3)
O1 C35 C34 C33 178.23(18)
O2 C35 C34 C33 -4.7(3)
O1 C35 C34 C29 -8.5(3)
O2 C35 C34 C29 168.61(16)
C34 C29 C30 C31 -0.1(3)
C28 C29 C30 C31 -179.84(17)
C29 C30 C31 O3 178.93(18)
C29 C30 C31 C32 -0.1(3)
C29 C34 C33 C32 1.1(3)
C35 C34 C33 C32 174.41(19)
C34 C33 C32 C31 -1.2(3)
O3 C31 C32 C33 -178.37(19)
C30 C31 C32 C33 0.7(3)
C55 N4 C40 N3 168.97(16)
C42 N4 C40 N3 -8.1(2)
C55 N4 C40 Ru2 -22.4(2)
C42 N4 C40 Ru2 160.50(13)
C43 N3 C40 N4 -165.01(17)
C41 N3 C40 N4 -5.4(2)
C43 N3 C40 Ru2 27.8(3)
C41 N3 C40 Ru2 -172.54(14)
C67 Ru2 C40 N4 172.31(15)
O4 Ru2 C40 N4 -41.1(5)
Cl4 Ru2 C40 N4 -87.70(14)
Cl3 Ru2 C40 N4 71.62(14)
C67 Ru2 C40 N3 -22.16(18)
O4 Ru2 C40 N3 124.4(4)
Cl4 Ru2 C40 N3 77.83(16)
Cl3 Ru2 C40 N3 -122.85(16)
C40 N3 C41 C42 15.6(2)
C43 N3 C41 C42 177.34(16)
C40 N4 C42 C41 17.3(2)
C55 N4 C42 C41 -159.95(17)
N3 C41 C42 N4 -18.2(2)
C40 N3 C43 C48 -106.9(2)
C41 N3 C43 C48 94.2(2)
C40 N3 C43 C44 75.3(2)
C41 N3 C43 C44 -83.6(2)
C48 C43 C44 C45 2.1(3)
N3 C43 C44 C45 179.86(16)
C48 C43 C44 C49 -179.62(17)
N3 C43 C44 C49 -1.9(3)
C50 C49 C44 C45 56.6(2)
C51 C49 C44 C45 -67.6(2)
C50 C49 C44 C43 -121.6(2)
C51 C49 C44 C43 114.1(2)
C44 C43 C48 C47 -1.8(3)
N3 C43 C48 C47 -179.51(17)
C44 C43 C48 C52 177.45(18)
N3 C43 C48 C52 -0.3(3)
C43 C48 C47 C46 0.1(3)
C52 C48 C47 C46 -179.19(18)
C48 C47 C46 C45 1.3(3)
C47 C46 C45 C44 -0.9(3)
C43 C44 C45 C46 -0.7(3)
C49 C44 C45 C46 -179.06(18)
C47 C48 C52 C53 -50.6(2)
C43 C48 C52 C53 130.1(2)
C47 C48 C52 C54 72.8(2)
C43 C48 C52 C54 -106.4(2)
C62 C61 C56 C57 -49.6(3)
C63 C61 C56 C57 72.5(3)
C62 C61 C56 C55 136.0(2)
C63 C61 C56 C55 -101.8(2)
C57 C56 C55 C60 -6.1(3)
C61 C56 C55 C60 168.38(19)
C57 C56 C55 N4 177.74(17)
C61 C56 C55 N4 -7.8(3)
C40 N4 C55 C56 -89.7(2)
C42 N4 C55 C56 87.1(2)
C40 N4 C55 C60 94.0(2)
C42 N4 C55 C60 -89.2(2)
C58 C59 C60 C55 -2.2(3)
C58 C59 C60 C64 172.22(19)
C56 C55 C60 C59 6.4(3)
N4 C55 C60 C59 -177.47(17)
C56 C55 C60 C64 -167.94(18)
N4 C55 C60 C64 8.2(3)
C65 C64 C60 C59 42.4(3)
C66 C64 C60 C59 -80.7(2)
C65 C64 C60 C55 -143.38(19)
C66 C64 C60 C55 93.5(2)
C60 C59 C58 C57 -2.1(3)
C59 C58 C57 C56 2.5(3)
C55 C56 C57 C58 1.5(3)
C61 C56 C57 C58 -173.1(2)
O2 C35 O1 Ru1 174.18(12)
C34 C35 O1 Ru1 -8.9(3)
C28 Ru1 O1 C35 21.89(16)
C1 Ru1 O1 C35 -125.4(4)
Cl1 Ru1 O1 C35 -76.75(15)
Cl2 Ru1 O1 C35 121.80(15)
O1 C35 O2 C36 -1.5(3)
C34 C35 O2 C36 -178.77(16)
C73 C68 C69 C70 2.0(3)
C67 C68 C69 C70 -178.07(18)
C73 C68 C69 C74 -171.70(17)
C67 C68 C69 C74 8.3(3)
O4 C74 C69 C70 -178.88(18)
O5 C74 C69 C70 -1.9(3)
O4 C74 C69 C68 -5.3(3)
O5 C74 C69 C68 171.74(16)
C73 C68 C67 Ru2 -167.88(14)
C69 C68 C67 Ru2 12.2(3)
C40 Ru2 C67 C68 152.76(16)
O4 Ru2 C67 C68 -22.45(16)
Cl4 Ru2 C67 C68 61.76(17)
Cl3 Ru2 C67 C68 -108.49(16)
C68 C69 C70 C71 -1.5(3)
C74 C69 C70 C71 172.16(19)
C69 C70 C71 C72 -0.5(3)
O6 C72 C71 C70 -177.45(18)
C73 C72 C71 C70 2.1(3)
O6 C72 C73 C68 177.91(17)
C71 C72 C73 C68 -1.6(3)
C69 C68 C73 C72 -0.4(3)
C67 C68 C73 C72 179.59(17)
O5 C74 O4 Ru2 168.28(12)
C69 C74 O4 Ru2 -14.9(3)
C67 Ru2 O4 C74 25.27(16)
C40 Ru2 O4 C74 -121.7(4)
Cl4 Ru2 O4 C74 -74.89(15)
Cl3 Ru2 O4 C74 124.76(15)
O4 C74 O5 C75 -1.7(3)
C69 C74 O5 C75 -178.86(16)
C35 O2 C36 C38 -163.06(17)
C35 O2 C36 C37 75.5(2)
C30 C31 O3 C39 9.9(3)
C32 C31 O3 C39 -171.02(19)
C74 O5 C75 C76 83.2(2)
C74 O5 C75 C77 -155.59(18)
C73 C72 O6 C78 15.3(3)
C71 C72 O6 C78 -165.17(18)
